data_4330525
loop_
_publ_author_name
'Fernanda Cimadevilla'
'M. Esther Garc\'ia'
'Daniel Garc\'ia-Viv\'o'
'Miguel A. Ruiz'
'Claudia Graiff'
'Antonio Tiripicchio'

_publ_section_title
;
 Reactions of the Unsaturated Hydroxo Complex [W2Cp2(OH)(\m-PPh2)2(CO)]BF4
 with Mono- and Bidentate Ligands Having E-H bonds (E = O, S, N)
;
_journal_name_full 'Inorganic Chemistry'
_journal_page_first 10427
_journal_page_last 10436
_journal_paper_doi 10.1021/ic301674k
_journal_volume 51
_journal_year 2012
_chemical_formula_sum 'C42 H37 B Cl2 F4 O P2 S W2'
_chemical_formula_weight 1177.13
_chemical_name_systematic
; 
 ? 
;
_space_group_IT_number 4
_symmetry_cell_setting monoclinic
_symmetry_space_group_name_Hall 'P 2yb'
_symmetry_space_group_name_H-M 'P 1 21 1'
_atom_sites_solution_hydrogens geom
_atom_sites_solution_primary direct
_atom_sites_solution_secondary difmap
_audit_creation_method SHELXL-97
_cell_angle_alpha 90.00
_cell_angle_beta 102.70(5)
_cell_angle_gamma 90.00
_cell_formula_units_Z 2
_cell_length_a 12.674(4)
_cell_length_b 13.068(5)
_cell_length_c 13.067(5)
_cell_measurement_reflns_used 24
_cell_measurement_temperature 298(2)
_cell_measurement_theta_max 14
_cell_measurement_theta_min 7
_cell_volume 2111.3(14)
_computing_structure_refinement 'SHELXL-97 (Sheldrick, 1997)'
_computing_structure_solution 'SHELXS-97 (Sheldrick, 1990)'
_diffrn_ambient_temperature 298(2)
_diffrn_measured_fraction_theta_full 0.997
_diffrn_measured_fraction_theta_max 0.997
_diffrn_measurement_device_type 'SIEMENS AED'
_diffrn_measurement_method 'teta 2 teta'
_diffrn_radiation_monochromator graphite
_diffrn_radiation_source 'fine-focus sealed tube'
_diffrn_radiation_type MoK\a
_diffrn_radiation_wavelength 0.71073
_diffrn_reflns_av_R_equivalents 0.0475
_diffrn_reflns_av_sigmaI/netI 0.0590
_diffrn_reflns_limit_h_max 17
_diffrn_reflns_limit_h_min -17
_diffrn_reflns_limit_k_max 18
_diffrn_reflns_limit_k_min 0
_diffrn_reflns_limit_l_max 18
_diffrn_reflns_limit_l_min 0
_diffrn_reflns_number 6622
_diffrn_reflns_theta_full 30.00
_diffrn_reflns_theta_max 30.00
_diffrn_reflns_theta_min 3.12
_exptl_absorpt_coefficient_mu 5.746
_exptl_absorpt_correction_T_max 0.5442
_exptl_absorpt_correction_T_min 0.1666
_exptl_absorpt_correction_type refdelf
_exptl_crystal_density_diffrn 1.852
_exptl_crystal_description prism
_exptl_crystal_F_000 1132
_exptl_crystal_size_max 0.21
_exptl_crystal_size_mid 0.18
_exptl_crystal_size_min 0.14
_refine_diff_density_max 2.728
_refine_diff_density_min -2.509
_refine_diff_density_rms 0.152
_refine_ls_abs_structure_details 'Flack H D (1983), Acta Cryst. A39, 876-881'
_refine_ls_abs_structure_Flack -0.006(10)
_refine_ls_extinction_method none
_refine_ls_goodness_of_fit_ref 0.928
_refine_ls_hydrogen_treatment constr
_refine_ls_matrix_type full
_refine_ls_number_parameters 436
_refine_ls_number_reflns 6388
_refine_ls_number_restraints 1
_refine_ls_restrained_S_all 0.928
_refine_ls_R_factor_all 0.0525
_refine_ls_R_factor_gt 0.0355
_refine_ls_shift/su_max 0.001
_refine_ls_shift/su_mean 0.000
_refine_ls_structure_factor_coef Fsqd
_refine_ls_weighting_details 'calc w=1/[\s^2^(Fo^2^)+(0.0447P)^2^+0.0000P] where P=(Fo^2^+2Fc^2^)/3'
_refine_ls_weighting_scheme calc
_refine_ls_wR_factor_gt 0.0804
_refine_ls_wR_factor_ref 0.0858
_reflns_number_gt 5032
_reflns_number_total 6388
_reflns_threshold_expression >2sigma(I)
_cod_data_source_file ic301674k_si_001_1.cif
_cod_data_source_block compound5
_cod_original_cell_volume 2111.2(13)
_cod_database_code 4330525

loop_
_symmetry_equiv_pos_as_xyz
'x, y, z'
'-x, y+1/2, -z'

loop_
_atom_site_label
_atom_site_type_symbol
_atom_site_fract_x
_atom_site_fract_y
_atom_site_fract_z
_atom_site_U_iso_or_equiv
_atom_site_adp_type
_atom_site_occupancy
_atom_site_symmetry_multiplicity
_atom_site_calc_flag
_atom_site_refinement_flags
W1 W 0.76584(3) 0.18188(3) 0.72047(3) 0.03475(9) Uani 1 1 d .
W2 W 0.59021(3) 0.31784(3) 0.67510(3) 0.03455(10) Uani 1 1 d .
S1 S 0.4555(2) 0.2030(2) 0.6061(2) 0.0480(7) Uani 1 1 d .
P1 P 0.72133(19) 0.2851(2) 0.56915(19) 0.0364(5) Uani 1 1 d .
P2 P 0.67145(19) 0.2424(2) 0.84338(19) 0.0360(5) Uani 1 1 d .
O1 O 0.6018(6) 0.0138(7) 0.6392(7) 0.065(2) Uani 1 1 d .
F1 F 1.2841(6) 0.4226(6) 0.8741(5) 0.0687(19) Uani 1 1 d .
F2 F 1.1983(6) 0.4355(7) 1.0027(6) 0.086(2) Uani 1 1 d .
F3 F 1.1635(7) 0.5237(6) 0.8729(6) 0.085(2) Uani 1 1 d .
F4 F 1.1236(7) 0.3655(6) 0.8664(5) 0.080(2) Uani 1 1 d .
B1 B 1.1874(11) 0.4346(12) 0.9024(10) 0.055(3) Uani 1 1 d .
C1 C 0.6606(8) 0.0779(8) 0.6604(7) 0.040(2) Uani 1 1 d .
C2 C 0.9444(9) 0.1896(9) 0.8088(8) 0.053(3) Uani 1 1 d .
H2 H 0.9710 0.2520 0.8377 0.063 Uiso 1 1 calc R
C3 C 0.9483(8) 0.1572(9) 0.7085(9) 0.058(3) Uani 1 1 d .
H3 H 0.9822 0.1912 0.6620 0.069 Uiso 1 1 calc R
C4 C 0.8924(9) 0.0648(10) 0.6898(11) 0.068(4) Uani 1 1 d .
H4 H 0.8774 0.0273 0.6278 0.081 Uiso 1 1 calc R
C5 C 0.8638(10) 0.0407(12) 0.7847(9) 0.069(4) Uani 1 1 d .
H5 H 0.8281 -0.0187 0.7968 0.082 Uiso 1 1 calc R
C6 C 0.8968(11) 0.1187(12) 0.8588(10) 0.071(4) Uani 1 1 d .
H6 H 0.8878 0.1210 0.9275 0.085 Uiso 1 1 calc R
C7 C 0.6452(9) 0.4844(9) 0.7069(8) 0.052(3) Uani 1 1 d .
H7 H 0.7185 0.5003 0.7254 0.062 Uiso 1 1 calc R
C8 C 0.5811(9) 0.4797(10) 0.6044(9) 0.058(3) Uani 1 1 d .
H8 H 0.6050 0.4905 0.5428 0.070 Uiso 1 1 calc R
C9 C 0.4758(9) 0.4562(10) 0.6112(9) 0.055(3) Uani 1 1 d .
H9 H 0.4166 0.4494 0.5552 0.066 Uiso 1 1 calc R
C10 C 0.4751(9) 0.4445(9) 0.7195(7) 0.051(3) Uani 1 1 d .
H10 H 0.4155 0.4288 0.7473 0.061 Uiso 1 1 calc R
C11 C 0.5796(8) 0.4609(9) 0.7751(9) 0.052(3) Uani 1 1 d .
H11 H 0.6023 0.4568 0.8477 0.062 Uiso 1 1 calc R
C12 C 0.8090(5) 0.3935(5) 0.5486(5) 0.049(2) Uani 1 1 d G
C13 C 0.8876(6) 0.4288(5) 0.6328(4) 0.047(3) Uani 1 1 d G
H13 H 0.8974 0.3965 0.6976 0.057 Uiso 1 1 calc R
C14 C 0.9513(5) 0.5124(6) 0.6201(5) 0.064(3) Uani 1 1 d G
H14 H 1.0038 0.5360 0.6764 0.077 Uiso 1 1 calc R
C15 C 0.9366(6) 0.5607(5) 0.5232(6) 0.068(4) Uani 1 1 d G
H15 H 0.9792 0.6166 0.5147 0.082 Uiso 1 1 calc R
C16 C 0.8580(7) 0.5254(6) 0.4390(5) 0.062(3) Uani 1 1 d G
H16 H 0.8482 0.5577 0.3742 0.075 Uiso 1 1 calc R
C17 C 0.7943(6) 0.4418(6) 0.4517(4) 0.066(3) Uani 1 1 d G
H17 H 0.7418 0.4182 0.3953 0.079 Uiso 1 1 calc R
C18 C 0.6711(6) 0.2378(6) 0.4363(4) 0.049(3) Uani 1 1 d G
C19 C 0.7362(5) 0.1681(6) 0.3986(5) 0.071(4) Uani 1 1 d G
H19 H 0.8004 0.1456 0.4418 0.085 Uiso 1 1 calc R
C20 C 0.7055(6) 0.1322(6) 0.2962(6) 0.069(4) Uani 1 1 d G
H20 H 0.7491 0.0856 0.2710 0.082 Uiso 1 1 calc R
C21 C 0.6096(6) 0.1659(7) 0.2316(5) 0.062(3) Uani 1 1 d G
H21 H 0.5891 0.1419 0.1631 0.074 Uiso 1 1 calc R
C22 C 0.5445(5) 0.2355(7) 0.2693(5) 0.068(4) Uani 1 1 d G
H22 H 0.4803 0.2581 0.2261 0.082 Uiso 1 1 calc R
C23 C 0.5752(6) 0.2715(6) 0.3717(6) 0.062(3) Uani 1 1 d G
H23 H 0.5316 0.3181 0.3969 0.074 Uiso 1 1 calc R
C24 C 0.7465(5) 0.3167(6) 0.9545(4) 0.048(2) Uani 1 1 d G
C25 C 0.8226(6) 0.3883(6) 0.9388(4) 0.055(3) Uani 1 1 d G
H25 H 0.8317 0.4016 0.8714 0.066 Uiso 1 1 calc R
C26 C 0.8850(6) 0.4399(6) 1.0240(5) 0.059(3) Uani 1 1 d G
H26 H 0.9359 0.4878 1.0135 0.071 Uiso 1 1 calc R
C27 C 0.8714(6) 0.4200(6) 1.1248(5) 0.071(4) Uani 1 1 d G
H27 H 0.9131 0.4546 1.1817 0.085 Uiso 1 1 calc R
C28 C 0.7953(6) 0.3485(6) 1.1404(4) 0.058(3) Uani 1 1 d G
H28 H 0.7862 0.3352 1.2078 0.070 Uiso 1 1 calc R
C29 C 0.7329(5) 0.2968(5) 1.0553(5) 0.058(3) Uani 1 1 d G
H29 H 0.6820 0.2490 1.0658 0.070 Uiso 1 1 calc R
C30 C 0.5672(4) 0.1759(5) 0.8927(5) 0.042(2) Uani 1 1 d G
C31 C 0.4802(6) 0.2301(4) 0.9143(7) 0.059(3) Uani 1 1 d G
H31 H 0.4791 0.3011 0.9103 0.071 Uiso 1 1 calc R
C32 C 0.3948(5) 0.1781(6) 0.9417(6) 0.068(3) Uani 1 1 d G
H32 H 0.3366 0.2143 0.9561 0.082 Uiso 1 1 calc R
C33 C 0.3964(5) 0.0719(6) 0.9476(6) 0.066(3) Uani 1 1 d G
H33 H 0.3393 0.0371 0.9660 0.079 Uiso 1 1 calc R
C34 C 0.4834(6) 0.0177(4) 0.9261(7) 0.073(4) Uani 1 1 d G
H34 H 0.4844 -0.0534 0.9301 0.088 Uiso 1 1 calc R
C35 C 0.5687(5) 0.0697(5) 0.8986(6) 0.055(3) Uani 1 1 d G
H35 H 0.6269 0.0334 0.8842 0.066 Uiso 1 1 calc R
C36 C 0.3243(4) 0.2602(7) 0.5668(5) 0.055(3) Uani 1 1 d G
C37 C 0.2764(5) 0.2666(7) 0.4606(4) 0.055(3) Uani 1 1 d G
H37 H 0.3148 0.2468 0.4108 0.066 Uiso 1 1 calc R
C38 C 0.1710(5) 0.3026(7) 0.4287(3) 0.061(3) Uani 1 1 d G
H38 H 0.1390 0.3068 0.3576 0.073 Uiso 1 1 calc R
C39 C 0.1137(4) 0.3321(7) 0.5030(5) 0.063(3) Uani 1 1 d G
H39 H 0.0432 0.3562 0.4816 0.075 Uiso 1 1 calc R
C40 C 0.1616(5) 0.3257(7) 0.6092(4) 0.050(2) Uani 1 1 d G
H40 H 0.1232 0.3455 0.6589 0.061 Uiso 1 1 calc R
C41 C 0.2669(5) 0.2898(7) 0.6411(4) 0.057(3) Uani 1 1 d G
H41 H 0.2990 0.2855 0.7122 0.069 Uiso 1 1 calc R
C1S C 1.1299(9) 0.2310(10) 1.0899(9) 0.060(3) Uani 1 1 d .
Cl1S Cl 1.2535(2) 0.2308(3) 1.1761(3) 0.0767(10) Uani 1 1 d .
Cl2S Cl 1.0351(2) 0.1660(3) 1.1366(2) 0.0702(9) Uani 1 1 d .

loop_
_atom_site_aniso_label
_atom_site_aniso_U_11
_atom_site_aniso_U_22
_atom_site_aniso_U_33
_atom_site_aniso_U_23
_atom_site_aniso_U_13
_atom_site_aniso_U_12
W1 0.02939(17) 0.0365(2) 0.0405(2) 0.00444(18) 0.01231(14) 0.00211(17)
W2 0.02925(17) 0.0362(2) 0.0407(2) 0.00290(18) 0.01304(14) 0.00071(18)
S1 0.0391(13) 0.0455(17) 0.0544(15) 0.0009(12) -0.0003(11) -0.0077(12)
P1 0.0350(12) 0.0400(13) 0.0373(12) -0.0010(10) 0.0145(10) 0.0004(10)
P2 0.0319(12) 0.0412(14) 0.0382(13) -0.0011(11) 0.0150(10) -0.0002(10)
O1 0.040(4) 0.062(6) 0.088(6) 0.012(5) 0.003(4) 0.008(4)
F1 0.068(4) 0.070(5) 0.073(4) 0.013(4) 0.025(4) 0.014(4)
F2 0.075(5) 0.118(7) 0.071(5) -0.015(5) 0.032(4) -0.008(5)
F3 0.111(7) 0.062(5) 0.084(5) 0.008(4) 0.028(5) 0.017(5)
F4 0.102(6) 0.081(5) 0.054(4) -0.008(4) 0.011(4) -0.034(5)
B1 0.051(7) 0.060(9) 0.047(7) 0.005(6) -0.003(6) -0.003(7)
C1 0.041(5) 0.036(5) 0.041(5) 0.004(4) 0.005(4) 0.006(4)
C2 0.085(8) 0.022(5) 0.050(6) 0.003(5) 0.013(5) 0.009(6)
C3 0.045(6) 0.063(8) 0.071(8) 0.003(6) 0.025(5) -0.001(5)
C4 0.060(7) 0.057(8) 0.092(9) -0.024(7) 0.032(7) -0.021(7)
C5 0.071(8) 0.078(10) 0.059(7) 0.023(7) 0.018(6) -0.002(8)
C6 0.075(9) 0.089(10) 0.050(7) -0.015(7) 0.018(6) -0.006(8)
C7 0.048(6) 0.052(7) 0.059(7) -0.003(5) 0.018(5) -0.004(5)
C8 0.060(7) 0.069(8) 0.050(6) 0.008(6) 0.020(5) -0.007(6)
C9 0.049(6) 0.063(8) 0.048(6) -0.003(6) 0.001(5) 0.007(6)
C10 0.054(6) 0.067(8) 0.036(5) 0.003(5) 0.019(5) 0.002(6)
C11 0.047(6) 0.052(7) 0.057(6) -0.006(5) 0.013(5) 0.001(5)
C12 0.048(6) 0.044(6) 0.054(6) 0.006(5) 0.009(5) 0.003(5)
C13 0.052(6) 0.048(6) 0.040(5) 0.016(5) 0.007(5) -0.014(5)
C14 0.061(7) 0.065(8) 0.064(7) 0.009(6) 0.006(6) -0.029(6)
C15 0.062(8) 0.057(8) 0.090(9) 0.015(7) 0.027(7) -0.013(7)
C16 0.069(8) 0.075(9) 0.041(6) 0.016(6) 0.007(5) -0.017(7)
C17 0.071(8) 0.080(9) 0.038(6) 0.008(6) -0.005(5) -0.004(7)
C18 0.048(6) 0.056(7) 0.040(5) -0.001(5) 0.002(5) -0.003(5)
C19 0.069(8) 0.081(10) 0.058(7) -0.009(7) 0.007(6) 0.004(8)
C20 0.067(8) 0.076(9) 0.064(8) -0.026(7) 0.018(6) -0.016(7)
C21 0.058(7) 0.069(9) 0.055(7) -0.011(6) 0.004(5) -0.027(6)
C22 0.046(6) 0.087(10) 0.064(8) -0.001(7) -0.004(6) 0.009(7)
C23 0.048(6) 0.078(9) 0.057(7) -0.013(6) 0.006(5) 0.008(6)
C24 0.042(5) 0.040(5) 0.057(6) -0.007(6) 0.004(4) -0.002(6)
C25 0.044(6) 0.056(7) 0.059(7) -0.008(6) -0.003(5) -0.008(5)
C26 0.062(7) 0.061(7) 0.050(6) -0.007(6) 0.003(5) -0.027(6)
C27 0.066(8) 0.089(10) 0.054(7) -0.017(7) 0.004(6) -0.035(8)
C28 0.062(7) 0.071(9) 0.042(6) -0.007(5) 0.010(5) -0.013(6)
C29 0.051(6) 0.056(8) 0.068(7) -0.002(6) 0.016(5) -0.017(5)
C30 0.043(5) 0.031(5) 0.055(6) 0.002(5) 0.017(4) -0.004(5)
C31 0.049(6) 0.049(7) 0.087(8) 0.004(6) 0.031(6) 0.002(5)
C32 0.050(6) 0.067(8) 0.096(9) 0.012(8) 0.036(6) 0.013(7)
C33 0.059(7) 0.060(8) 0.091(9) -0.001(7) 0.047(7) 0.007(6)
C34 0.084(9) 0.040(7) 0.102(10) 0.005(7) 0.035(8) 0.002(7)
C35 0.050(6) 0.045(6) 0.074(8) 0.001(6) 0.020(6) 0.006(5)
C36 0.039(6) 0.071(8) 0.054(6) -0.003(6) 0.004(5) 0.015(6)
C37 0.036(5) 0.081(9) 0.042(6) -0.017(6) -0.004(4) 0.009(6)
C38 0.051(6) 0.092(10) 0.035(5) 0.000(6) -0.003(4) 0.012(7)
C39 0.047(6) 0.088(10) 0.050(6) 0.005(7) 0.004(5) 0.012(7)
C40 0.040(5) 0.055(6) 0.058(6) 0.009(6) 0.012(4) 0.005(6)
C41 0.053(6) 0.075(9) 0.040(6) 0.006(5) 0.004(5) 0.005(6)
C1S 0.048(6) 0.060(7) 0.063(7) 0.004(6) -0.005(5) 0.002(6)
Cl1S 0.0524(17) 0.102(3) 0.0695(19) 0.0205(19) 0.0006(15) -0.0038(17)
Cl2S 0.0560(16) 0.090(3) 0.0621(17) 0.0101(17) 0.0071(13) -0.0119(17)

loop_
_atom_type_symbol
_atom_type_description
_atom_type_scat_dispersion_real
_atom_type_scat_dispersion_imag
_atom_type_scat_source
W W -0.8490 6.8722 'International Tables Vol C Tables 4.2.6.8 and 6.1.1.4'
S S 0.1246 0.1234 'International Tables Vol C Tables 4.2.6.8 and 6.1.1.4'
P P 0.1023 0.0942 'International Tables Vol C Tables 4.2.6.8 and 6.1.1.4'
O O 0.0106 0.0060 'International Tables Vol C Tables 4.2.6.8 and 6.1.1.4'
F F 0.0171 0.0103 'International Tables Vol C Tables 4.2.6.8 and 6.1.1.4'
B B 0.0013 0.0007 'International Tables Vol C Tables 4.2.6.8 and 6.1.1.4'
C C 0.0033 0.0016 'International Tables Vol C Tables 4.2.6.8 and 6.1.1.4'
H H 0.0000 0.0000 'International Tables Vol C Tables 4.2.6.8 and 6.1.1.4'
Cl Cl 0.1484 0.1585 'International Tables Vol C Tables 4.2.6.8 and 6.1.1.4'

loop_
_geom_angle_atom_site_label_1
_geom_angle_atom_site_label_2
_geom_angle_atom_site_label_3
_geom_angle
C1 W1 C5 81.5(5)
C1 W1 C6 112.1(5)
C5 W1 C6 35.6(5)
C1 W1 C4 84.8(4)
C5 W1 C4 35.5(4)
C6 W1 C4 59.7(5)
C1 W1 P2 96.0(3)
C5 W1 P2 109.9(3)
C6 W1 P2 88.4(3)
C4 W1 P2 145.1(4)
C1 W1 C2 138.1(4)
C5 W1 C2 57.0(4)
C6 W1 C2 33.9(4)
C4 W1 C2 58.3(4)
P2 W1 C2 103.6(3)
C1 W1 P1 92.6(3)
C5 W1 P1 141.5(3)
C6 W1 P1 148.8(4)
C4 W1 P1 106.3(4)
P2 W1 P1 108.55(9)
C2 W1 P1 115.0(3)
C1 W1 C3 118.1(4)
C5 W1 C3 56.9(4)
C6 W1 C3 57.5(4)
C4 W1 C3 34.6(4)
P2 W1 C3 138.0(3)
C2 W1 C3 34.5(4)
P1 W1 C3 94.5(3)
C1 W1 W2 85.1(3)
C5 W1 W2 158.9(3)
C6 W1 W2 142.0(3)
C4 W1 W2 158.3(3)
P2 W1 W2 55.26(7)
C2 W1 W2 136.3(3)
P1 W1 W2 55.14(6)
C3 W1 W2 144.1(3)
C7 W2 S1 149.1(3)
C7 W2 C8 35.6(4)
S1 W2 C8 118.3(3)
C7 W2 C11 35.0(4)
S1 W2 C11 128.3(3)
C8 W2 C11 58.5(4)
C7 W2 C9 58.3(4)
S1 W2 C9 90.9(3)
C8 W2 C9 34.8(4)
C11 W2 C9 57.9(4)
C7 W2 C10 58.0(4)
S1 W2 C10 96.2(3)
C8 W2 C10 58.4(4)
C11 W2 C10 34.4(3)
C9 W2 C10 35.2(4)
C7 W2 P1 93.0(3)
S1 W2 P1 101.77(10)
C8 W2 P1 85.0(3)
C11 W2 P1 126.9(3)
C9 W2 P1 112.3(3)
C10 W2 P1 143.4(3)
C7 W2 P2 99.8(3)
S1 W2 P2 102.74(10)
C8 W2 P2 135.4(3)
C11 W2 P2 83.2(3)
C9 W2 P2 137.8(3)
C10 W2 P2 103.0(2)
P1 W2 P2 103.81(9)
C7 W2 W1 111.5(3)
S1 W2 W1 98.95(8)
C8 W2 W1 129.3(3)
C11 W2 W1 122.5(3)
C9 W2 W1 163.6(3)
C10 W2 W1 153.6(2)
P1 W2 W1 52.95(6)
P2 W2 W1 52.55(6)
C36 S1 W2 113.7(3)
C18 P1 C12 102.5(4)
C18 P1 W1 125.1(3)
C12 P1 W1 121.2(2)
C18 P1 W2 117.7(3)
C12 P1 W2 117.1(3)
W1 P1 W2 71.91(7)
C30 P2 C24 105.3(3)
C30 P2 W1 127.2(3)
C24 P2 W1 117.9(2)
C30 P2 W2 108.7(2)
C24 P2 W2 123.2(3)
W1 P2 W2 72.19(7)
F4 B1 F3 118.2(12)
F4 B1 F2 108.1(12)
F3 B1 F2 105.8(13)
F4 B1 F1 111.4(13)
F3 B1 F1 101.2(12)
F2 B1 F1 112.1(10)
O1 C1 W1 170.8(9)
C3 C2 C6 111.1(11)
C3 C2 W1 75.4(6)
C6 C2 W1 73.6(8)
C3 C2 H2 124.5
C6 C2 H2 124.5
W1 C2 H2 118.1
C4 C3 C2 107.9(11)
C4 C3 W1 70.4(7)
C2 C3 W1 70.1(6)
C4 C3 H3 126.1
C2 C3 H3 126.1
W1 C3 H3 125.1
C3 C4 C5 105.1(12)
C3 C4 W1 75.0(7)
C5 C4 W1 70.8(8)
C3 C4 H4 127.4
C5 C4 H4 127.4
W1 C4 H4 118.8
C4 C5 C6 110.5(13)
C4 C5 W1 73.6(8)
C6 C5 W1 73.8(9)
C4 C5 H5 124.7
C6 C5 H5 124.7
W1 C5 H5 119.4
C2 C6 C5 105.2(11)
C2 C6 W1 72.4(8)
C5 C6 W1 70.6(7)
C2 C6 H6 127.4
C5 C6 H6 127.4
W1 C6 H6 121.5
C8 C7 C11 107.5(10)
C8 C7 W2 72.4(7)
C11 C7 W2 72.8(7)
C8 C7 H7 126.2
C11 C7 H7 126.2
W2 C7 H7 120.4
C9 C8 C7 108.1(10)
C9 C8 W2 74.7(7)
C7 C8 W2 71.9(7)
C9 C8 H8 126.0
C7 C8 H8 126.0
W2 C8 H8 119.3
C8 C9 C10 107.6(10)
C8 C9 W2 70.6(7)
C10 C9 W2 72.7(7)
C8 C9 H9 126.2
C10 C9 H9 126.2
W2 C9 H9 122.2
C11 C10 C9 106.9(10)
C11 C10 W2 70.4(6)
C9 C10 W2 72.1(7)
C11 C10 H10 126.5
C9 C10 H10 126.5
W2 C10 H10 122.7
C10 C11 C7 109.8(10)
C10 C11 W2 75.2(7)
C7 C11 W2 72.2(7)
C10 C11 H11 125.1
C7 C11 H11 125.1
W2 C11 H11 119.2
C13 C12 C17 120.0
C13 C12 P1 119.1(4)
C17 C12 P1 120.9(4)
C14 C13 C12 120.0
C14 C13 H13 120.0
C12 C13 H13 120.0
C13 C14 C15 120.0
C13 C14 H14 120.0
C15 C14 H14 120.0
C16 C15 C14 120.0
C16 C15 H15 120.0
C14 C15 H15 120.0
C15 C16 C17 120.0
C15 C16 H16 120.0
C17 C16 H16 120.0
C16 C17 C12 120.0
C16 C17 H17 120.0
C12 C17 H17 120.0
C19 C18 C23 120.0
C19 C18 P1 116.7(4)
C23 C18 P1 123.2(4)
C18 C19 C20 120.0
C18 C19 H19 120.0
C20 C19 H19 120.0
C21 C20 C19 120.0
C21 C20 H20 120.0
C19 C20 H20 120.0
C20 C21 C22 120.0
C20 C21 H21 120.0
C22 C21 H21 120.0
C23 C22 C21 120.0
C23 C22 H22 120.0
C21 C22 H22 120.0
C22 C23 C18 120.0
C22 C23 H23 120.0
C18 C23 H23 120.0
C25 C24 C29 120.0
C25 C24 P2 119.8(4)
C29 C24 P2 120.1(4)
C26 C25 C24 120.0
C26 C25 H25 120.0
C24 C25 H25 120.0
C27 C26 C25 120.0
C27 C26 H26 120.0
C25 C26 H26 120.0
C26 C27 C28 120.0
C26 C27 H27 120.0
C28 C27 H27 120.0
C27 C28 C29 120.0
C27 C28 H28 120.0
C29 C28 H28 120.0
C28 C29 C24 120.0
C28 C29 H29 120.0
C24 C29 H29 120.0
C31 C30 C35 120.0
C31 C30 P2 120.0(4)
C35 C30 P2 119.7(4)
C32 C31 C30 120.0
C32 C31 H31 120.0
C30 C31 H31 120.0
C31 C32 C33 120.0
C31 C32 H32 120.0
C33 C32 H32 120.0
C34 C33 C32 120.0
C34 C33 H33 120.0
C32 C33 H33 120.0
C35 C34 C33 120.0
C35 C34 H34 120.0
C33 C34 H34 120.0
C34 C35 C30 120.0
C34 C35 H35 120.0
C30 C35 H35 120.0
C37 C36 C41 120.0
C37 C36 S1 119.1(4)
C41 C36 S1 120.7(4)
C38 C37 C36 120.0
C38 C37 H37 120.0
C36 C37 H37 120.0
C37 C38 C39 120.0
C37 C38 H38 120.0
C39 C38 H38 120.0
C38 C39 C40 120.0
C38 C39 H39 120.0
C40 C39 H39 120.0
C41 C40 C39 120.0
C41 C40 H40 120.0
C39 C40 H40 120.0
C40 C41 C36 120.0
C40 C41 H41 120.0
C36 C41 H41 120.0
Cl2S C1S Cl1S 112.3(7)

loop_
_geom_bond_atom_site_label_1
_geom_bond_atom_site_label_2
_geom_bond_distance
W1 C1 1.944(11)
W1 C5 2.279(14)
W1 C6 2.320(14)
W1 C4 2.315(13)
W1 P2 2.341(2)
W1 C2 2.305(11)
W1 P1 2.357(3)
W1 C3 2.374(10)
W1 W2 2.8076(9)
W2 C7 2.295(11)
W2 S1 2.303(3)
W2 C8 2.301(13)
W2 C11 2.302(11)
W2 C9 2.354(13)
W2 C10 2.362(11)
W2 P1 2.423(3)
W2 P2 2.423(3)
S1 C36 1.792(5)
P1 C18 1.821(6)
P1 C12 1.857(5)
P2 C30 1.815(5)
P2 C24 1.830(5)
O1 C1 1.115(12)
F1 B1 1.365(15)
F2 B1 1.287(14)
F3 B1 1.243(16)
F4 B1 1.234(15)
C2 C3 1.389(14)
C2 C6 1.350(17)
C2 H2 0.9300
C3 C4 1.394(16)
C3 H3 0.9300
C4 C5 1.402(16)
C4 H4 0.9300
C5 C6 1.405(18)
C5 H5 0.9300
C6 H6 0.9300
C7 C8 1.407(15)
C7 C11 1.381(14)
C7 H7 0.9300
C8 C9 1.392(16)
C8 H8 0.9300
C9 C10 1.425(14)
C9 H9 0.9300
C10 C11 1.380(14)
C10 H10 0.9300
C11 H11 0.9300
C12 C13 1.3900
C12 C17 1.3900
C13 C14 1.3900
C13 H13 0.9300
C14 C15 1.3900
C14 H14 0.9300
C15 C16 1.3900
C15 H15 0.9300
C16 C17 1.3900
C16 H16 0.9300
C17 H17 0.9300
C18 C19 1.3900
C18 C23 1.3900
C19 C20 1.3900
C19 H19 0.9300
C20 C21 1.3900
C20 H20 0.9300
C21 C22 1.3900
C21 H21 0.9300
C22 C23 1.3900
C22 H22 0.9300
C23 H23 0.9300
C24 C25 1.3900
C24 C29 1.3900
C25 C26 1.3900
C25 H25 0.9300
C26 C27 1.3900
C26 H26 0.9300
C27 C28 1.3900
C27 H27 0.9300
C28 C29 1.3900
C28 H28 0.9300
C29 H29 0.9300
C30 C31 1.3900
C30 C35 1.3900
C31 C32 1.3900
C31 H31 0.9300
C32 C33 1.3900
C32 H32 0.9300
C33 C34 1.3900
C33 H33 0.9300
C34 C35 1.3900
C34 H34 0.9300
C35 H35 0.9300
C36 C37 1.3900
C36 C41 1.3900
C37 C38 1.3900
C37 H37 0.9300
C38 C39 1.3900
C38 H38 0.9300
C39 C40 1.3900
C39 H39 0.9300
C40 C41 1.3900
C40 H40 0.9300
C41 H41 0.9300
C1S Cl2S 1.691(12)
C1S Cl1S 1.716(11)
